data_4032993
loop_
_publ_author_name
'Zhang, Bing'
'Wang, Tao'
'Zhang, Zunting'

_publ_section_title
;
 Gold-Catalyzed Synthesis of 1-(Furan-3-yl)-1,2-diones.
;
_journal_issue 21
_journal_name_full 'The Journal of organic chemistry'
_journal_page_first 11644
_journal_page_last 11654
_journal_paper_doi 10.1021/acs.joc.7b01997
_journal_volume 82
_journal_year 2017
_chemical_formula_moiety 'C27 H22 N2 O3'
_chemical_formula_sum 'C27 H22 N2 O3'
_chemical_formula_weight 422.46
_space_group_crystal_system triclinic
_space_group_IT_number 2
_space_group_name_Hall '-P 1'
_space_group_name_H-M_alt 'P -1'
_atom_sites_solution_hydrogens geom
_atom_sites_solution_primary dual
_audit_creation_date 2016-09-08
_audit_creation_method
;
Olex2 1.2
(compiled 2016.08.25 svn.r3337 for OlexSys, GUI svn.r5221)
;
_cell_angle_alpha 96.996(5)
_cell_angle_beta 115.161(6)
_cell_angle_gamma 109.448(6)
_cell_formula_units_Z 2
_cell_length_a 10.4130(7)
_cell_length_b 10.5191(7)
_cell_length_c 12.1153(6)
_cell_measurement_reflns_used 4933
_cell_measurement_temperature 293
_cell_measurement_theta_max 72.5010
_cell_measurement_theta_min 9.4480
_cell_volume 1077.34(15)
_computing_cell_refinement
;
CrysAlisPro, Agilent Technologies,
Version 1.171.36.32 (release 02-08-2013 CrysAlis171 .NET)
(compiled Aug  2 2013,16:46:58)
;
_computing_data_collection
;
CrysAlisPro, Agilent Technologies,
Version 1.171.36.32 (release 02-08-2013 CrysAlis171 .NET)
(compiled Aug  2 2013,16:46:58)
;
_computing_data_reduction
;
CrysAlisPro, Agilent Technologies,
Version 1.171.36.32 (release 02-08-2013 CrysAlis171 .NET)
(compiled Aug  2 2013,16:46:58)
;
_computing_molecular_graphics 'Olex2 (Dolomanov et al., 2009)'
_computing_publication_material 'Olex2 (Dolomanov et al., 2009)'
_computing_structure_refinement 'XL (Sheldrick, 2008)'
_computing_structure_solution 'XT (Sheldrick, 2015)'
_diffrn_ambient_temperature 293
_diffrn_detector_area_resol_mean 16.0356
_diffrn_measured_fraction_theta_full 0.994
_diffrn_measured_fraction_theta_max 0.979
_diffrn_measurement_details
;
#__ type_ start__ end____ width___ exp.time_
  1 omega   34.00   65.00   1.0000    1.0000
omega____ theta____ kappa____ phi______ frames
    -        0.0000   57.0000 -180.0000 31

#__ type_ start__ end____ width___ exp.time_
  2 omega  -20.00   30.00   1.0000    1.0000
omega____ theta____ kappa____ phi______ frames
    -        0.0000   57.0000 -180.0000 50

#__ type_ start__ end____ width___ exp.time_
  3 omega   33.00  127.00   1.0000    1.1000
omega____ theta____ kappa____ phi______ frames
    -       55.8522   37.0000 -150.0000 94

#__ type_ start__ end____ width___ exp.time_
  4 omega  -10.00   47.00   1.0000    1.1000
omega____ theta____ kappa____ phi______ frames
    -       55.8522  -57.0000 -120.0000 57

#__ type_ start__ end____ width___ exp.time_
  5 omega  -12.00   74.00   1.0000    1.1000
omega____ theta____ kappa____ phi______ frames
    -       55.8522  -57.0000  -60.0000 86

#__ type_ start__ end____ width___ exp.time_
  6 omega   36.00  113.00   1.0000    1.1000
omega____ theta____ kappa____ phi______ frames
    -       55.8522 -124.0000  -90.0000 77

#__ type_ start__ end____ width___ exp.time_
  7 omega  -12.00   82.00   1.0000    1.1000
omega____ theta____ kappa____ phi______ frames
    -       55.8522  -37.0000   30.0000 94

#__ type_ start__ end____ width___ exp.time_
  8 omega   80.00  161.00   1.0000    1.1000
omega____ theta____ kappa____ phi______ frames
    -      111.7044   25.0000  -30.0000 81

#__ type_ start__ end____ width___ exp.time_
  9 omega  107.00  150.00   1.0000    1.1000
omega____ theta____ kappa____ phi______ frames
    -      111.7044  111.0000 -180.0000 43

#__ type_ start__ end____ width___ exp.time_
 10 omega   48.00   97.00   1.0000    1.1000
omega____ theta____ kappa____ phi______ frames
    -      111.7044  -50.0000  -90.0000 49

#__ type_ start__ end____ width___ exp.time_
 11 omega  102.00  178.00   1.0000    1.1000
omega____ theta____ kappa____ phi______ frames
    -      111.7044  111.0000  150.0000 76

#__ type_ start__ end____ width___ exp.time_
 12 omega   41.00   98.00   1.0000    1.1000
omega____ theta____ kappa____ phi______ frames
    -      111.7044  -25.0000   90.0000 57

#__ type_ start__ end____ width___ exp.time_
 13 omega   90.00  119.00   1.0000    1.1000
omega____ theta____ kappa____ phi______ frames
    -      111.7044   50.0000  -90.0000 29

#__ type_ start__ end____ width___ exp.time_
 14 omega  141.00  177.00   1.0000    1.1000
omega____ theta____ kappa____ phi______ frames
    -      111.7044   50.0000  -90.0000 36

#__ type_ start__ end____ width___ exp.time_
 15 omega   39.00  115.00   1.0000    1.1000
omega____ theta____ kappa____ phi______ frames
    -      111.7044 -111.0000  -30.0000 76

#__ type_ start__ end____ width___ exp.time_
 16 omega   44.00  103.00   1.0000    1.1000
omega____ theta____ kappa____ phi______ frames
    -      111.7044  -50.0000   30.0000 59

#__ type_ start__ end____ width___ exp.time_
 17 omega   74.00  106.00   1.0000    1.1000
omega____ theta____ kappa____ phi______ frames
    -      111.7044 -111.0000   90.0000 32

#__ type_ start__ end____ width___ exp.time_
 18 omega   45.00  125.00   1.0000    1.1000
omega____ theta____ kappa____ phi______ frames
    -      111.7044  -63.0000  150.0000 80

#__ type_ start__ end____ width___ exp.time_
 19 omega   86.00  177.00   1.0000    1.1000
omega____ theta____ kappa____ phi______ frames
    -      111.7044   37.0000 -120.0000 91

#__ type_ start__ end____ width___ exp.time_
 20 omega   48.00  115.00   1.0000    1.1000
omega____ theta____ kappa____ phi______ frames
    -      111.7044 -111.0000 -180.0000 67

#__ type_ start__ end____ width___ exp.time_
 21 omega  -69.00   21.00   1.0000    1.0000
omega____ theta____ kappa____ phi______ frames
    -        0.0000  -57.0000   30.0000 90

#__ type_ start__ end____ width___ exp.time_
 22 omega   34.00  125.00   1.0000    1.1000
omega____ theta____ kappa____ phi______ frames
    -       55.8522   57.0000   30.0000 91

#__ type_ start__ end____ width___ exp.time_
 23 omega   26.00  126.00   1.0000    1.1000
omega____ theta____ kappa____ phi______ frames
    -       55.8522   77.0000  -60.0000 100

#__ type_ start__ end____ width___ exp.time_
 24 omega  -13.00   77.00   1.0000    1.1000
omega____ theta____ kappa____ phi______ frames
    -       55.8522  -57.0000  150.0000 90

#__ type_ start__ end____ width___ exp.time_
 25 omega   26.00  126.00   1.0000    1.1000
omega____ theta____ kappa____ phi______ frames
    -       55.8522   77.0000 -120.0000 100

#__ type_ start__ end____ width___ exp.time_
 26 omega   26.00  126.00   1.0000    1.1000
omega____ theta____ kappa____ phi______ frames
    -       55.8522   77.0000   90.0000 100

#__ type_ start__ end____ width___ exp.time_
 27 omega   40.00  178.00   1.0000    1.1000
omega____ theta____ kappa____ phi______ frames
    -      111.7044   12.0000  120.0000 138

#__ type_ start__ end____ width___ exp.time_
 28 omega   90.00  178.00   1.0000    1.1000
omega____ theta____ kappa____ phi______ frames
    -      111.7044   50.0000  120.0000 88

#__ type_ start__ end____ width___ exp.time_
 29 omega   78.00  178.00   1.0000    1.1000
omega____ theta____ kappa____ phi______ frames
    -      111.7044   25.0000 -120.0000 100

#__ type_ start__ end____ width___ exp.time_
 30 omega   39.00   95.00   1.0000    1.1000
omega____ theta____ kappa____ phi______ frames
    -      111.7044  -37.0000 -150.0000 56

#__ type_ start__ end____ width___ exp.time_
 31 omega   39.00  115.00   1.0000    1.1000
omega____ theta____ kappa____ phi______ frames
    -      111.7044 -111.0000  150.0000 76

#__ type_ start__ end____ width___ exp.time_
 32 omega   89.00  178.00   1.0000    1.1000
omega____ theta____ kappa____ phi______ frames
    -      111.7044   63.0000    0.0000 89

#__ type_ start__ end____ width___ exp.time_
 33 omega   82.00  132.00   1.0000    1.1000
omega____ theta____ kappa____ phi______ frames
    -      111.7044   77.0000  -30.0000 50
;
_diffrn_measurement_device_type 'Xcalibur, Eos, Gemini'
_diffrn_measurement_method '\w scans'
_diffrn_orient_matrix_UB_11 -0.1011590000
_diffrn_orient_matrix_UB_12 0.0828115000
_diffrn_orient_matrix_UB_13 -0.0196631000
_diffrn_orient_matrix_UB_21 0.1490319000
_diffrn_orient_matrix_UB_22 0.1406789000
_diffrn_orient_matrix_UB_23 0.0610597000
_diffrn_orient_matrix_UB_31 -0.0165712000
_diffrn_orient_matrix_UB_32 -0.0036082000
_diffrn_orient_matrix_UB_33 -0.1330375000
_diffrn_radiation_monochromator graphite
_diffrn_radiation_type CuK\a
_diffrn_radiation_wavelength 1.54178
_diffrn_reflns_av_R_equivalents 0.0198
_diffrn_reflns_av_unetI/netI 0.0246
_diffrn_reflns_Laue_measured_fraction_full 0.994
_diffrn_reflns_Laue_measured_fraction_max 0.979
_diffrn_reflns_limit_h_max 12
_diffrn_reflns_limit_h_min -12
_diffrn_reflns_limit_k_max 12
_diffrn_reflns_limit_k_min -13
_diffrn_reflns_limit_l_max 12
_diffrn_reflns_limit_l_min -14
_diffrn_reflns_number 12033
_diffrn_reflns_point_group_measured_fraction_full 0.994
_diffrn_reflns_point_group_measured_fraction_max 0.979
_diffrn_reflns_theta_full 67.679
_diffrn_reflns_theta_max 72.530
_diffrn_reflns_theta_min 4.687
_diffrn_source 'Enhance (Cu) X-ray Source'
_diffrn_standards_number 0
_exptl_absorpt_coefficient_mu 0.687
_exptl_absorpt_correction_T_max 1.00000
_exptl_absorpt_correction_T_min 0.79111
_exptl_absorpt_correction_type multi-scan
_exptl_absorpt_process_details
;
CrysAlisPro, Agilent Technologies,
Version 1.171.36.32 (release 02-08-2013 CrysAlis171 .NET)
(compiled Aug  2 2013,16:46:58)
Empirical absorption correction using spherical harmonics,
 implemented in SCALE3 ABSPACK scaling algorithm.
;
_exptl_crystal_colour 'clear light colourless'
_exptl_crystal_colour_lustre clear
_exptl_crystal_colour_modifier light
_exptl_crystal_colour_primary colourless
_exptl_crystal_density_diffrn 1.302
_exptl_crystal_description block
_exptl_crystal_F_000 444
_exptl_crystal_size_max 0.5
_exptl_crystal_size_mid 0.4
_exptl_crystal_size_min 0.3
_refine_diff_density_max 0.164
_refine_diff_density_min -0.176
_refine_diff_density_rms 0.031
_refine_ls_extinction_coef 0.0158(11)
_refine_ls_extinction_expression Fc^*^=kFc[1+0.001xFc^2^\l^3^/sin(2\q)]^-1/4^
_refine_ls_extinction_method 'SHELXL-2014/7 (Sheldrick 2014'
_refine_ls_goodness_of_fit_ref 1.059
_refine_ls_hydrogen_treatment constr
_refine_ls_matrix_type full
_refine_ls_number_parameters 293
_refine_ls_number_reflns 4170
_refine_ls_number_restraints 0
_refine_ls_restrained_S_all 1.059
_refine_ls_R_factor_all 0.0474
_refine_ls_R_factor_gt 0.0412
_refine_ls_shift/su_max 0.000
_refine_ls_shift/su_mean 0.000
_refine_ls_structure_factor_coef Fsqd
_refine_ls_weighting_details 'w=1/[\s^2^(Fo^2^)+(0.0651P)^2^+0.1325P] where P=(Fo^2^+2Fc^2^)/3'
_refine_ls_weighting_scheme calc
_refine_ls_wR_factor_gt 0.1159
_refine_ls_wR_factor_ref 0.1220
_reflns_Friedel_coverage 0.000
_reflns_number_gt 3566
_reflns_number_total 4170
_reflns_threshold_expression 'I > 2\s(I)'
_cod_data_source_file jo7b01997_si_002.cif
_cod_data_source_block s
_cod_depositor_comments 'Adding full bibliography for 4032993.cif.'
_cod_original_cell_volume 1077.34(11)
_cod_database_code 4032993
_chemical_oxdiff_formula 'C N O H'
_shelx_space_group_comment
;
The symmetry employed for this shelxl refinement is uniquely defined
by the following loop, which should always be used as a source of
symmetry information in preference to the above space-group names.
They are only intended as comments.
;
_cell_oxdiff_angle_alpha 96.996(5)
_cell_oxdiff_angle_beta 115.161(6)
_cell_oxdiff_angle_gamma 109.448(6)
_cell_oxdiff_length_a 10.4130(7)
_cell_oxdiff_length_b 10.5191(7)
_cell_oxdiff_length_c 12.1153(6)
_cell_oxdiff_measurement_reflns_used 4933
_cell_oxdiff_volume 1077.34(11)
_reflns_odcompleteness_completeness 99.40
_reflns_odcompleteness_iscentric 1
_reflns_odcompleteness_theta 66.97
_olex2_refinement_description
;
1. Fixed Uiso
 At 1.2 times of:
  All C(H) groups
 At 1.5 times of:
  All C(H,H,H) groups
2.a Aromatic/amide H refined with riding coordinates:
 C17(H17), C14(H14), C21(H21), C10(H10), C13(H13), C2(H2), C25(H25), C5(H5),
 C22(H22), C11(H11), C24(H24), C4(H4), C3(H3)
2.b Idealised Me refined as rotating group:
 C15(H15A,H15B,H15C), C26(H26A,H26B,H26C), C27(H27A,H27B,H27C)
;
_shelx_shelxl_version_number 2014/7
_olex2_submission_special_instructions 'No special instructions were received'

loop_
_space_group_symop_id
_space_group_symop_operation_xyz
1 'x, y, z'
2 '-x, -y, -z'

loop_
_atom_site_label
_atom_site_type_symbol
_atom_site_fract_x
_atom_site_fract_y
_atom_site_fract_z
_atom_site_U_iso_or_equiv
_atom_site_adp_type
_atom_site_occupancy
_atom_site_site_symmetry_order
_atom_site_calc_flag
_atom_site_refinement_flags_posn
O1 O 0.64523(12) 0.19705(10) 0.46278(10) 0.0554(3) Uani 1 1 d .
O3 O 0.58931(13) 0.44921(12) -0.09967(12) 0.0712(3) Uani 1 1 d .
N1 N 0.88373(13) 0.04407(11) 0.12139(10) 0.0484(3) Uani 1 1 d .
O2 O 0.71714(14) 0.80746(12) 0.69721(13) 0.0779(4) Uani 1 1 d .
N2 N 0.85634(14) -0.01421(12) 0.33250(11) 0.0506(3) Uani 1 1 d .
C9 C 0.76068(16) 0.20081(13) 0.10833(12) 0.0462(3) Uani 1 1 d .
C8 C 0.82211(15) 0.10557(13) 0.17257(12) 0.0450(3) Uani 1 1 d .
C17 C 0.79739(15) 0.30293(14) 0.38646(12) 0.0472(3) Uani 1 1 d .
H17 H 0.8597 0.3717 0.3666 0.057 Uiso 1 1 calc R
C18 C 0.73026(15) 0.32466(14) 0.45625(13) 0.0464(3) Uani 1 1 d .
C1 C 0.93350(15) -0.05005(13) 0.17370(13) 0.0465(3) Uani 1 1 d .
C20 C 0.72971(14) 0.44931(14) 0.52350(12) 0.0464(3) Uani 1 1 d .
C16 C 0.75475(16) 0.15384(14) 0.34870(13) 0.0478(3) Uani 1 1 d .
C7 C 0.81092(15) 0.07781(13) 0.28260(13) 0.0461(3) Uani 1 1 d .
C6 C 0.91769(15) -0.08026(14) 0.27876(13) 0.0481(3) Uani 1 1 d .
C14 C 0.60788(16) 0.18245(14) 0.06859(14) 0.0517(3) Uani 1 1 d .
H14 H 0.5461 0.1156 0.0903 0.062 Uiso 1 1 calc R
C21 C 0.78262(16) 0.57838(15) 0.50140(14) 0.0521(3) Uani 1 1 d .
H21 H 0.8220 0.5856 0.4453 0.062 Uiso 1 1 calc R
C10 C 0.85272(17) 0.30497(15) 0.07892(15) 0.0566(4) Uani 1 1 d .
H10 H 0.9558 0.3195 0.1052 0.068 Uiso 1 1 calc R
C12 C 0.63811(17) 0.36386(15) -0.03188(14) 0.0536(3) Uani 1 1 d .
C13 C 0.54516(17) 0.26150(15) -0.00270(14) 0.0547(3) Uani 1 1 d .
H13 H 0.4414 0.2458 -0.0307 0.066 Uiso 1 1 calc R
C19 C 0.66217(18) 0.09422(15) 0.39722(15) 0.0561(4) Uani 1 1 d .
C2 C 0.99988(17) -0.11946(15) 0.12228(14) 0.0550(3) Uani 1 1 d .
H2 H 1.0122 -0.0998 0.0537 0.066 Uiso 1 1 calc R
C25 C 0.67583(18) 0.44326(16) 0.61053(15) 0.0579(4) Uani 1 1 d .
H25 H 0.6413 0.3585 0.6279 0.069 Uiso 1 1 calc R
C5 C 0.96798(18) -0.17924(16) 0.33006(15) 0.0589(4) Uani 1 1 d .
H5 H 0.9595 -0.1984 0.4002 0.071 Uiso 1 1 calc R
C23 C 0.72105(16) 0.68676(15) 0.64604(15) 0.0564(4) Uani 1 1 d .
C22 C 0.77804(17) 0.69570(15) 0.56074(16) 0.0591(4) Uani 1 1 d .
H22 H 0.8129 0.7807 0.5439 0.071 Uiso 1 1 calc R
C11 C 0.79298(18) 0.38684(16) 0.01129(16) 0.0606(4) Uani 1 1 d .
H11 H 0.8568 0.4580 -0.0056 0.073 Uiso 1 1 calc R
C24 C 0.67259(18) 0.56114(17) 0.67205(15) 0.0608(4) Uani 1 1 d .
H24 H 0.6376 0.5554 0.7310 0.073 Uiso 1 1 calc R
C4 C 1.0287(2) -0.24664(17) 0.27726(16) 0.0644(4) Uani 1 1 d .
H4 H 1.0591 -0.3138 0.3099 0.077 Uiso 1 1 calc R
C3 C 1.04588(19) -0.21528(16) 0.17347(15) 0.0613(4) Uani 1 1 d .
H3 H 1.0895 -0.2608 0.1392 0.074 Uiso 1 1 calc R
C15 C 0.4248(2) 0.40819(19) -0.17080(17) 0.0729(5) Uani 1 1 d .
H15A H 0.3745 0.3161 -0.2323 0.109 Uiso 1 1 calc GR
H15B H 0.4057 0.4756 -0.2147 0.109 Uiso 1 1 calc GR
H15C H 0.3834 0.4051 -0.1135 0.109 Uiso 1 1 calc GR
C26 C 0.5767(3) -0.05303(17) 0.3918(2) 0.0851(6) Uani 1 1 d .
H26A H 0.6256 -0.0641 0.4751 0.128 Uiso 1 1 calc GR
H26B H 0.5798 -0.1182 0.3313 0.128 Uiso 1 1 calc GR
H26C H 0.4695 -0.0720 0.3656 0.128 Uiso 1 1 calc GR
C27 C 0.6644(2) 0.8047(2) 0.78809(19) 0.0827(6) Uani 1 1 d .
H27A H 0.5568 0.7365 0.7474 0.124 Uiso 1 1 calc GR
H27B H 0.6729 0.8968 0.8205 0.124 Uiso 1 1 calc GR
H27C H 0.7279 0.7789 0.8576 0.124 Uiso 1 1 calc GR

loop_
_atom_site_aniso_label
_atom_site_aniso_U_11
_atom_site_aniso_U_22
_atom_site_aniso_U_33
_atom_site_aniso_U_23
_atom_site_aniso_U_13
_atom_site_aniso_U_12
O1 0.0703(6) 0.0534(5) 0.0702(6) 0.0263(5) 0.0518(5) 0.0319(5)
O3 0.0746(7) 0.0719(7) 0.0823(8) 0.0459(6) 0.0387(6) 0.0409(6)
N1 0.0601(6) 0.0509(6) 0.0497(6) 0.0211(5) 0.0346(5) 0.0293(5)
O2 0.0803(7) 0.0600(6) 0.0965(9) 0.0044(6) 0.0526(7) 0.0290(6)
N2 0.0617(7) 0.0564(6) 0.0515(6) 0.0241(5) 0.0360(6) 0.0318(5)
C9 0.0568(7) 0.0469(6) 0.0464(7) 0.0174(5) 0.0315(6) 0.0261(6)
C8 0.0493(6) 0.0446(6) 0.0479(7) 0.0160(5) 0.0286(6) 0.0211(5)
C17 0.0519(7) 0.0516(7) 0.0501(7) 0.0215(6) 0.0315(6) 0.0251(6)
C18 0.0498(7) 0.0513(7) 0.0490(7) 0.0219(6) 0.0290(6) 0.0255(6)
C1 0.0515(7) 0.0463(6) 0.0481(7) 0.0160(5) 0.0279(6) 0.0235(5)
C20 0.0458(6) 0.0536(7) 0.0472(7) 0.0182(6) 0.0253(6) 0.0259(6)
C16 0.0546(7) 0.0524(7) 0.0504(7) 0.0212(6) 0.0327(6) 0.0277(6)
C7 0.0505(7) 0.0477(6) 0.0490(7) 0.0174(6) 0.0303(6) 0.0228(5)
C6 0.0523(7) 0.0507(7) 0.0487(7) 0.0175(6) 0.0282(6) 0.0254(6)
C14 0.0572(7) 0.0503(7) 0.0581(8) 0.0227(6) 0.0352(7) 0.0237(6)
C21 0.0524(7) 0.0568(7) 0.0567(8) 0.0207(6) 0.0330(6) 0.0251(6)
C10 0.0575(8) 0.0608(8) 0.0709(9) 0.0313(7) 0.0410(7) 0.0308(7)
C12 0.0659(8) 0.0518(7) 0.0554(8) 0.0241(6) 0.0332(7) 0.0320(6)
C13 0.0533(7) 0.0583(8) 0.0603(8) 0.0229(7) 0.0301(7) 0.0283(6)
C19 0.0720(9) 0.0542(7) 0.0685(9) 0.0251(7) 0.0500(8) 0.0340(7)
C2 0.0671(8) 0.0597(8) 0.0547(8) 0.0201(6) 0.0379(7) 0.0343(7)
C25 0.0712(9) 0.0598(8) 0.0648(9) 0.0276(7) 0.0456(8) 0.0338(7)
C5 0.0726(9) 0.0663(9) 0.0564(8) 0.0308(7) 0.0365(7) 0.0405(8)
C23 0.0484(7) 0.0552(8) 0.0608(9) 0.0076(6) 0.0257(6) 0.0226(6)
C22 0.0576(8) 0.0499(7) 0.0725(10) 0.0180(7) 0.0359(7) 0.0216(6)
C11 0.0664(9) 0.0578(8) 0.0784(10) 0.0365(8) 0.0468(8) 0.0298(7)
C24 0.0682(9) 0.0702(9) 0.0602(9) 0.0194(7) 0.0419(8) 0.0347(8)
C4 0.0775(10) 0.0676(9) 0.0656(9) 0.0296(8) 0.0353(8) 0.0477(8)
C3 0.0725(9) 0.0658(9) 0.0634(9) 0.0200(7) 0.0382(8) 0.0434(8)
C15 0.0797(11) 0.0759(10) 0.0696(10) 0.0325(9) 0.0305(9) 0.0460(9)
C26 0.1178(15) 0.0572(9) 0.1306(17) 0.0367(10) 0.0997(15) 0.0397(10)
C27 0.0768(11) 0.0870(12) 0.0783(12) -0.0039(9) 0.0385(10) 0.0386(10)

loop_
_atom_type_symbol
_atom_type_description
_atom_type_scat_dispersion_real
_atom_type_scat_dispersion_imag
_atom_type_scat_source
C C 0.0181 0.0091 'International Tables Vol C Tables 4.2.6.8 and 6.1.1.4'
H H 0.0000 0.0000 'International Tables Vol C Tables 4.2.6.8 and 6.1.1.4'
N N 0.0311 0.0180 'International Tables Vol C Tables 4.2.6.8 and 6.1.1.4'
O O 0.0492 0.0322 'International Tables Vol C Tables 4.2.6.8 and 6.1.1.4'

loop_
_geom_angle_atom_site_label_1
_geom_angle_atom_site_label_2
_geom_angle_atom_site_label_3
_geom_angle
C19 O1 C18 107.63(10)
C12 O3 C15 117.46(12)
C8 N1 C1 117.93(11)
C23 O2 C27 117.46(14)
C7 N2 C6 117.88(11)
C14 C9 C8 121.31(11)
C14 C9 C10 118.24(12)
C10 C9 C8 120.31(12)
N1 C8 C9 116.38(11)
N1 C8 C7 121.32(12)
C7 C8 C9 122.27(11)
C18 C17 H17 126.4
C18 C17 C16 107.10(12)
C16 C17 H17 126.4
O1 C18 C20 116.00(11)
C17 C18 O1 109.29(11)
C17 C18 C20 134.71(12)
N1 C1 C6 120.52(11)
N1 C1 C2 120.30(12)
C6 C1 C2 119.18(12)
C21 C20 C18 120.72(12)
C25 C20 C18 121.50(12)
C25 C20 C21 117.78(12)
C17 C16 C7 128.38(12)
C19 C16 C17 106.36(11)
C19 C16 C7 124.96(12)
N2 C7 C8 121.19(11)
N2 C7 C16 116.17(11)
C8 C7 C16 122.59(11)
N2 C6 C1 121.11(12)
N2 C6 C5 119.39(12)
C5 C6 C1 119.50(12)
C9 C14 H14 119.3
C13 C14 C9 121.48(13)
C13 C14 H14 119.3
C20 C21 H21 119.3
C22 C21 C20 121.47(13)
C22 C21 H21 119.3
C9 C10 H10 119.6
C11 C10 C9 120.73(13)
C11 C10 H10 119.6
O3 C12 C13 124.35(13)
O3 C12 C11 115.97(13)
C13 C12 C11 119.66(13)
C14 C13 H13 120.3
C12 C13 C14 119.42(13)
C12 C13 H13 120.3
O1 C19 C26 115.92(12)
C16 C19 O1 109.60(12)
C16 C19 C26 134.46(13)
C1 C2 H2 120.1
C3 C2 C1 119.74(13)
C3 C2 H2 120.1
C20 C25 H25 119.4
C24 C25 C20 121.22(14)
C24 C25 H25 119.4
C6 C5 H5 119.9
C4 C5 C6 120.18(14)
C4 C5 H5 119.9
O2 C23 C22 115.47(14)
O2 C23 C24 125.00(14)
C24 C23 C22 119.53(13)
C21 C22 C23 119.83(14)
C21 C22 H22 120.1
C23 C22 H22 120.1
C10 C11 C12 120.40(13)
C10 C11 H11 119.8
C12 C11 H11 119.8
C25 C24 H24 119.9
C23 C24 C25 120.13(14)
C23 C24 H24 119.9
C5 C4 H4 119.9
C5 C4 C3 120.21(13)
C3 C4 H4 119.9
C2 C3 C4 121.17(13)
C2 C3 H3 119.4
C4 C3 H3 119.4
O3 C15 H15A 109.5
O3 C15 H15B 109.5
O3 C15 H15C 109.5
H15A C15 H15B 109.5
H15A C15 H15C 109.5
H15B C15 H15C 109.5
C19 C26 H26A 109.5
C19 C26 H26B 109.5
C19 C26 H26C 109.5
H26A C26 H26B 109.5
H26A C26 H26C 109.5
H26B C26 H26C 109.5
O2 C27 H27A 109.5
O2 C27 H27B 109.5
O2 C27 H27C 109.5
H27A C27 H27B 109.5
H27A C27 H27C 109.5
H27B C27 H27C 109.5

loop_
_geom_bond_atom_site_label_1
_geom_bond_atom_site_label_2
_geom_bond_distance
O1 C18 1.3734(16)
O1 C19 1.3671(16)
O3 C12 1.3665(16)
O3 C15 1.423(2)
N1 C8 1.3159(16)
N1 C1 1.3660(16)
O2 C23 1.3646(17)
O2 C27 1.423(2)
N2 C7 1.3154(17)
N2 C6 1.3615(17)
C9 C8 1.4872(17)
C9 C14 1.3864(19)
C9 C10 1.3900(19)
C8 C7 1.4422(17)
C17 H17 0.9300
C17 C18 1.3482(18)
C17 C16 1.4334(18)
C18 C20 1.4601(18)
C1 C6 1.4107(19)
C1 C2 1.4109(18)
C20 C21 1.3910(19)
C20 C25 1.3879(19)
C16 C7 1.4755(17)
C16 C19 1.3554(19)
C6 C5 1.4101(18)
C14 H14 0.9300
C14 C13 1.3860(19)
C21 H21 0.9300
C21 C22 1.3763(19)
C10 H10 0.9300
C10 C11 1.377(2)
C12 C13 1.382(2)
C12 C11 1.387(2)
C13 H13 0.9300
C19 C26 1.484(2)
C2 H2 0.9300
C2 C3 1.361(2)
C25 H25 0.9300
C25 C24 1.385(2)
C5 H5 0.9300
C5 C4 1.358(2)
C23 C22 1.392(2)
C23 C24 1.376(2)
C22 H22 0.9300
C11 H11 0.9300
C24 H24 0.9300
C4 H4 0.9300
C4 C3 1.405(2)
C3 H3 0.9300
C15 H15A 0.9600
C15 H15B 0.9600
C15 H15C 0.9600
C26 H26A 0.9600
C26 H26B 0.9600
C26 H26C 0.9600
C27 H27A 0.9600
C27 H27B 0.9600
C27 H27C 0.9600

loop_
_geom_torsion_atom_site_label_1
_geom_torsion_atom_site_label_2
_geom_torsion_atom_site_label_3
_geom_torsion_atom_site_label_4
_geom_torsion
O1 C18 C20 C21 -166.22(12)
O1 C18 C20 C25 13.34(19)
O3 C12 C13 C14 -178.95(13)
O3 C12 C11 C10 -179.08(14)
N1 C8 C7 N2 -2.7(2)
N1 C8 C7 C16 174.77(12)
N1 C1 C6 N2 -1.6(2)
N1 C1 C6 C5 179.15(12)
N1 C1 C2 C3 -178.57(13)
O2 C23 C22 C21 -178.25(13)
O2 C23 C24 C25 177.36(14)
N2 C6 C5 C4 179.66(14)
C9 C8 C7 N2 175.31(12)
C9 C8 C7 C16 -7.23(19)
C9 C14 C13 C12 -1.9(2)
C9 C10 C11 C12 -1.9(2)
C8 N1 C1 C6 0.44(19)
C8 N1 C1 C2 179.75(12)
C8 C9 C14 C13 -173.36(12)
C8 C9 C10 C11 175.28(13)
C17 C18 C20 C21 14.2(2)
C17 C18 C20 C25 -166.29(15)
C17 C16 C7 N2 131.94(14)
C17 C16 C7 C8 -45.6(2)
C17 C16 C19 O1 -0.13(17)
C17 C16 C19 C26 178.4(2)
C18 O1 C19 C16 -0.49(16)
C18 O1 C19 C26 -179.31(15)
C18 C17 C16 C7 -173.21(13)
C18 C17 C16 C19 0.72(16)
C18 C20 C21 C22 177.81(13)
C18 C20 C25 C24 -178.66(13)
C1 N1 C8 C9 -176.50(11)
C1 N1 C8 C7 1.61(19)
C1 C6 C5 C4 -1.1(2)
C1 C2 C3 C4 -0.1(2)
C20 C21 C22 C23 0.7(2)
C20 C25 C24 C23 1.0(2)
C16 C17 C18 O1 -1.04(15)
C16 C17 C18 C20 178.61(14)
C7 N2 C6 C1 0.6(2)
C7 N2 C6 C5 179.82(13)
C7 C16 C19 O1 174.06(12)
C7 C16 C19 C26 -7.4(3)
C6 N2 C7 C8 1.46(19)
C6 N2 C7 C16 -176.16(12)
C6 C1 C2 C3 0.7(2)
C6 C5 C4 C3 1.8(2)
C14 C9 C8 N1 125.87(14)
C14 C9 C8 C7 -52.22(18)
C14 C9 C10 C11 -0.5(2)
C21 C20 C25 C24 0.9(2)
C10 C9 C8 N1 -49.75(18)
C10 C9 C8 C7 132.15(14)
C10 C9 C14 C13 2.4(2)
C13 C12 C11 C10 2.3(2)
C19 O1 C18 C17 0.96(15)
C19 O1 C18 C20 -178.75(12)
C19 C16 C7 N2 -41.0(2)
C19 C16 C7 C8 141.46(15)
C2 C1 C6 N2 179.06(12)
C2 C1 C6 C5 -0.2(2)
C25 C20 C21 C22 -1.8(2)
C5 C4 C3 C2 -1.2(3)
C22 C23 C24 C25 -2.1(2)
C11 C12 C13 C14 -0.5(2)
C24 C23 C22 C21 1.2(2)
C15 O3 C12 C13 -16.0(2)
C15 O3 C12 C11 165.44(14)
C27 O2 C23 C22 -178.05(14)
C27 O2 C23 C24 2.5(2)
